data_2019985
loop_
_publ_author_name
'Liu, Yun-Na'
'Cheng, Shuang-Shuang'
'Wang, Chao'
'Xing, Dian-Xiang'
'Liu, Yun'
'Tan, Xue-Jie'

_publ_section_title
;
 Experimental and theoretical studies of the products of
 addition--elimination reactions between benzil dihydrazone and three
 isomeric chlorobenzaldehydes
;
_journal_coeditor_code LF3010
_journal_issue 7
_journal_name_full 'Acta Crystallographica Section C'
_journal_page_first
;
;
_journal_paper_doi 10.1107/S2053229615010682
_journal_volume 71
_journal_year 2015
_chemical_formula_iupac 'C28 H20 Cl2 N4'
_chemical_formula_moiety 'C28 H20 Cl2 N4'
_chemical_formula_sum 'C28 H20 Cl2 N4'
_chemical_formula_weight 483.38
_chemical_name_common
;
Benzil dihydrazone-<i>N</i>,<i>N</i>'-bis(3-chloro-1-formylbenzene)
;
_chemical_name_systematic
1-(3-Chlorobenzylidene)-2-{2-[2-(2-chlorobenzylidene)hydrazin-1-ylidene]-1,2-diphenylethylidene}hydrazine
_space_group_IT_number 52
_symmetry_cell_setting orthorhombic
_symmetry_space_group_name_Hall '-P 2a 2bc'
_symmetry_space_group_name_H-M 'P n n a'
_atom_sites_solution_hydrogens difmap
_atom_sites_solution_primary direct
_atom_sites_solution_secondary difmap
_audit_creation_method SHELXL-97
_cell_angle_alpha 90.00
_cell_angle_beta 90.00
_cell_angle_gamma 90.00
_cell_formula_units_Z 4
_cell_length_a 11.619(4)
_cell_length_b 23.173(8)
_cell_length_c 9.165(3)
_cell_measurement_reflns_used 380
_cell_measurement_temperature 298(2)
_cell_measurement_theta_max 26.00
_cell_measurement_theta_min 2.45
_cell_volume 2467.6(14)
_computing_cell_refinement SMART
_computing_data_collection
;
SMART (Bruker, 2001)
;
_computing_data_reduction
;
SAINT (Bruker, 2001)
;
_computing_molecular_graphics
;
SHELXTL (Bruker, 2001), PLATON (Spek, 2009)
and DIAMOND (Brandenburg & Putz, 1999)
;
_computing_publication_material
;
SHELXL97 (Sheldrick, 2008)
;
_computing_structure_refinement
;
SHELXL97 (Sheldrick, 2008)
;
_computing_structure_solution
;
SHELXS97 (Sheldrick, 2008)
;
_diffrn_ambient_temperature 298(2)
_diffrn_measured_fraction_theta_full 1.000
_diffrn_measured_fraction_theta_max 0.990
_diffrn_measurement_device_type 'Bruker SMART CCD area detector'
_diffrn_measurement_method 'phi and omega scans'
_diffrn_radiation_monochromator graphite
_diffrn_radiation_source 'fine-focus sealed tube'
_diffrn_radiation_type MoK\a
_diffrn_radiation_wavelength 0.71073
_diffrn_reflns_av_R_equivalents 0.0343
_diffrn_reflns_av_sigmaI/netI 0.0311
_diffrn_reflns_limit_h_max 14
_diffrn_reflns_limit_h_min -11
_diffrn_reflns_limit_k_max 29
_diffrn_reflns_limit_k_min -29
_diffrn_reflns_limit_l_max 11
_diffrn_reflns_limit_l_min -11
_diffrn_reflns_number 13835
_diffrn_reflns_theta_full 26.00
_diffrn_reflns_theta_max 27.56
_diffrn_reflns_theta_min 1.76
_diffrn_standards_decay_% 0
_diffrn_standards_number 'not applicable to area detectors'
_exptl_absorpt_coefficient_mu 0.287
_exptl_absorpt_correction_T_max 0.932
_exptl_absorpt_correction_T_min 0.898
_exptl_absorpt_correction_type multi-scan
_exptl_absorpt_process_details
;
(SADABS; Bruker, 2001)
;
_exptl_crystal_colour yellow
_exptl_crystal_density_diffrn 1.301
_exptl_crystal_density_method 'not measured'
_exptl_crystal_description block
_exptl_crystal_F_000 1000
_exptl_crystal_size_max 0.38
_exptl_crystal_size_mid 0.32
_exptl_crystal_size_min 0.25
_refine_diff_density_max 0.147
_refine_diff_density_min -0.155
_refine_ls_extinction_method none
_refine_ls_goodness_of_fit_ref 0.984
_refine_ls_hydrogen_treatment refall
_refine_ls_matrix_type full
_refine_ls_number_parameters 194
_refine_ls_number_reflns 2835
_refine_ls_number_restraints 0
_refine_ls_restrained_S_all 0.984
_refine_ls_R_factor_all 0.1266
_refine_ls_R_factor_gt 0.0490
_refine_ls_shift/su_max 0.001
_refine_ls_shift/su_mean 0.000
_refine_ls_structure_factor_coef Fsqd
_refine_ls_weighting_details 'calc w=1/[\s^2^(Fo^2^)+(0.0694P)^2^+0.0138P] where P=(Fo^2^+2Fc^2^)/3'
_refine_ls_weighting_scheme calc
_refine_ls_wR_factor_gt 0.1203
_refine_ls_wR_factor_ref 0.1513
_reflns_number_gt 1277
_reflns_number_total 2835
_reflns_threshold_expression >2sigma(I)
_cod_data_source_file lf3010sup1.cif
_cod_data_source_block BDHMCB
_cod_original_cell_volume 2467.6(15)
_cod_database_code 2019985

loop_
_symmetry_equiv_pos_as_xyz
'x, y, z'
'-x+1/2, -y, z'
'-x+1/2, y+1/2, -z+1/2'
'x, -y+1/2, -z+1/2'
'-x, -y, -z'
'x-1/2, y, -z'
'x-1/2, -y-1/2, z-1/2'
'-x, y-1/2, z-1/2'

loop_
_atom_site_type_symbol
_atom_site_label
_atom_site_fract_x
_atom_site_fract_y
_atom_site_fract_z
_atom_site_U_iso_or_equiv
_atom_site_adp_type
_atom_site_calc_flag
_atom_site_occupancy
_atom_site_symmetry_multiplicity
C C1 0.6399(2) 0.88360(10) 0.5185(3) 0.0882(7) Uani d 1 1
C C2 0.6557(3) 0.83900(11) 0.6152(3) 0.1012(9) Uani d 1 1
C C3 0.7494(3) 0.83695(11) 0.7039(4) 0.0960(8) Uani d 1 1
C C4 0.8303(2) 0.87958(10) 0.6940(3) 0.0930(7) Uani d 1 1
C C5 0.81619(19) 0.92379(9) 0.5972(3) 0.0798(7) Uani d 1 1
C C6 0.72127(16) 0.92730(7) 0.5087(2) 0.0667(6) Uani d 1 1
C C7 0.70496(16) 0.97683(8) 0.4118(2) 0.0671(5) Uani d 1 1
C C8 0.5128(2) 1.03802(12) 0.1865(3) 0.0901(7) Uani d 1 1
C C9 0.4866(2) 1.08818(14) 0.0995(3) 0.0954(8) Uani d 1 1
C C10 0.5512(3) 1.13736(14) 0.1112(3) 0.1024(8) Uani d 1 1
C C11 0.5269(3) 1.18549(16) 0.0282(4) 0.1400(13) Uani d 1 1
C C12 0.4386(5) 1.1843(3) -0.0685(6) 0.177(3) Uani d 1 1
C C13 0.3718(5) 1.1357(4) -0.0809(5) 0.174(2) Uani d 1 1
C C14 0.3945(3) 1.0876(2) 0.0006(4) 0.1273(12) Uani d 1 1
N N1 0.61133(14) 0.98128(7) 0.3382(2) 0.0797(5) Uani d 1 1
N N2 0.60586(14) 1.03291(7) 0.2578(2) 0.0833(6) Uani d 1 1
Cl Cl1 0.60920(10) 1.24635(4) 0.04030(15) 0.2034(7) Uani d 1 1
H H1 0.581(2) 0.8856(9) 0.449(2) 0.098(8) Uiso d 1 1
H H2 0.600(2) 0.8119(10) 0.619(3) 0.116(9) Uiso d 1 1
H H3 0.7602(17) 0.8073(10) 0.774(2) 0.094(7) Uiso d 1 1
H H4 0.896(2) 0.8770(10) 0.758(2) 0.107(8) Uiso d 1 1
H H5 0.8736(16) 0.9520(8) 0.590(2) 0.079(6) Uiso d 1 1
H H6 0.4641(19) 1.0070(10) 0.190(2) 0.098(8) Uiso d 1 1
H H7 0.6109(19) 1.1424(9) 0.187(2) 0.091(7) Uiso d 1 1
H H8 0.414(4) 1.2125(18) -0.145(5) 0.217(16) Uiso d 1 1
H H9 0.313(3) 1.1369(13) -0.153(4) 0.170(13) Uiso d 1 1
H H10 0.357(2) 1.0502(13) 0.008(3) 0.123(12) Uiso d 1 1

loop_
_atom_site_aniso_label
_atom_site_aniso_U_11
_atom_site_aniso_U_22
_atom_site_aniso_U_33
_atom_site_aniso_U_12
_atom_site_aniso_U_13
_atom_site_aniso_U_23
C1 0.0783(16) 0.0754(16) 0.111(2) -0.0185(12) -0.0027(15) -0.0001(14)
C2 0.101(2) 0.0711(16) 0.132(2) -0.0261(15) 0.0133(18) 0.0009(16)
C3 0.114(2) 0.0660(15) 0.108(2) 0.0040(15) 0.0182(17) 0.0098(15)
C4 0.0870(17) 0.0835(17) 0.108(2) 0.0022(14) -0.0081(16) 0.0108(15)
C5 0.0677(13) 0.0662(13) 0.1053(18) -0.0094(11) -0.0017(13) 0.0058(13)
C6 0.0559(11) 0.0585(12) 0.0859(15) -0.0072(9) 0.0050(11) -0.0086(10)
C7 0.0529(11) 0.0633(12) 0.0852(15) -0.0055(8) 0.0018(11) -0.0057(10)
C8 0.0620(14) 0.104(2) 0.104(2) -0.0012(14) -0.0035(13) -0.0037(16)
C9 0.0630(14) 0.130(2) 0.0933(18) 0.0251(15) 0.0000(13) 0.0050(16)
C10 0.0757(17) 0.121(2) 0.111(2) 0.0317(16) 0.0156(16) 0.0249(18)
C11 0.116(3) 0.165(3) 0.139(3) 0.076(2) 0.052(2) 0.051(2)
C12 0.163(5) 0.232(6) 0.137(4) 0.122(4) 0.059(4) 0.066(4)
C13 0.124(4) 0.296(7) 0.101(3) 0.121(4) -0.006(3) 0.027(4)
C14 0.081(2) 0.189(4) 0.112(3) 0.048(2) -0.0007(19) -0.008(2)
N1 0.0632(11) 0.0739(11) 0.1021(14) -0.0084(8) -0.0074(10) 0.0002(10)
N2 0.0634(11) 0.0833(13) 0.1030(15) -0.0015(9) -0.0123(10) 0.0032(10)
Cl1 0.1921(10) 0.1272(8) 0.2911(15) 0.0564(7) 0.1174(10) 0.0850(8)

loop_
_atom_type_symbol
_atom_type_description
_atom_type_scat_dispersion_real
_atom_type_scat_dispersion_imag
_atom_type_scat_source
C C 0.0033 0.0016 'International Tables Vol C Tables 4.2.6.8 and 6.1.1.4'
H H 0.0000 0.0000 'International Tables Vol C Tables 4.2.6.8 and 6.1.1.4'
B B 0.0013 0.0007 'International Tables Vol C Tables 4.2.6.8 and 6.1.1.4'
N N 0.0061 0.0033 'International Tables Vol C Tables 4.2.6.8 and 6.1.1.4'
O O 0.0106 0.0060 'International Tables Vol C Tables 4.2.6.8 and 6.1.1.4'
Cl Cl 0.1484 0.1585 'International Tables Vol C Tables 4.2.6.8 and 6.1.1.4'

loop_
_geom_angle_atom_site_label_1
_geom_angle_atom_site_label_2
_geom_angle_atom_site_label_3
_geom_angle_site_symmetry_3
_geom_angle
C2 C1 C6 . 120.0(3)
C2 C1 H1 . 125.0(14)
C6 C1 H1 . 114.7(14)
C3 C2 C1 . 121.3(3)
C3 C2 H2 . 122.1(16)
C1 C2 H2 . 116.6(16)
C2 C3 C4 . 119.1(3)
C2 C3 H3 . 122.5(13)
C4 C3 H3 . 118.5(13)
C5 C4 C3 . 120.2(3)
C5 C4 H4 . 122.6(15)
C3 C4 H4 . 117.2(15)
C4 C5 C6 . 121.7(2)
C4 C5 H5 . 119.0(12)
C6 C5 H5 . 119.3(12)
C5 C6 C1 . 117.8(2)
C5 C6 C7 . 120.63(17)
C1 C6 C7 . 121.6(2)
N1 C7 C6 . 119.43(16)
N1 C7 C7 2_675 122.27(18)
C6 C7 C7 2_675 118.11(16)
N2 C8 C9 . 122.6(2)
N2 C8 H6 . 115.9(15)
C9 C8 H6 . 121.3(15)
C10 C9 C14 . 118.5(3)
C10 C9 C8 . 120.8(2)
C14 C9 C8 . 120.7(3)
C9 C10 C11 . 121.2(3)
C9 C10 H7 . 122.5(13)
C11 C10 H7 . 115.9(13)
C12 C11 C10 . 119.9(5)
C12 C11 Cl1 . 118.9(4)
C10 C11 Cl1 . 121.1(3)
C11 C12 C13 . 119.9(5)
C11 C12 H8 . 132(3)
C13 C12 H8 . 108(3)
C14 C13 C12 . 121.0(5)
C14 C13 H9 . 123(2)
C12 C13 H9 . 116(2)
C13 C14 C9 . 119.5(5)
C13 C14 H10 . 132.6(18)
C9 C14 H10 . 107.9(18)
C7 N1 N2 . 112.43(16)
C8 N2 N1 . 112.78(19)

loop_
_geom_bond_atom_site_label_1
_geom_bond_atom_site_label_2
_geom_bond_site_symmetry_2
_geom_bond_distance
C1 C2 . 1.374(4)
C1 C6 . 1.388(3)
C1 H1 . 0.94(2)
C2 C3 . 1.359(4)
C2 H2 . 0.90(2)
C3 C4 . 1.367(3)
C3 H3 . 0.95(2)
C4 C5 . 1.365(3)
C4 H4 . 0.96(2)
C5 C6 . 1.371(3)
C5 H5 . 0.936(19)
C6 C7 . 1.464(3)
C7 N1 . 1.284(2)
C7 C7 2_675 1.500(3)
C8 N2 . 1.269(3)
C8 C9 . 1.442(4)
C8 H6 . 0.91(2)
C9 C10 . 1.369(4)
C9 C14 . 1.403(4)
C10 C11 . 1.380(4)
C10 H7 . 0.99(2)
C11 C12 . 1.356(7)
C11 Cl1 . 1.708(4)
C12 C13 . 1.372(7)
C12 H8 . 1.00(4)
C13 C14 . 1.366(7)
C13 H9 . 0.96(3)
C14 H10 . 0.97(3)
N1 N2 . 1.407(2)

_cod_database_fobs_code 2019985
